data_7003135
loop_
_publ_author_name
'Hinchliffe, Alan'
'Mair, Francis S.'
'McInnes, Eric J. L.'
'Pritchard, Robin G.'
'Warren, John E.'

_publ_section_title
;
 Light group 13 chloride diazadiene complexes: consequences of varying
 substituent bulk
;
_journal_issue 2
_journal_name_full 'Dalton Transactions'
_journal_page_first 222
_journal_page_last 233
_journal_paper_doi 10.1039/b712911d
_journal_year 2008
_chemical_compound_source 'synthesis as described'
_chemical_formula_moiety 'C26 H36 Al1 Cl3 N2'
_chemical_formula_sum 'C26 H36 Al Cl3 N2'
_chemical_formula_weight 509.9
_chemical_name_systematic
;
?
;
_space_group_IT_number 19
_symmetry_cell_setting orthorhombic
_symmetry_Int_Tables_number 19
_symmetry_space_group_name_Hall 'P 2ac 2ab'
_symmetry_space_group_name_H-M 'P 21 21 21'
_atom_sites_solution_hydrogens geom
_atom_sites_solution_primary direct
_atom_sites_solution_secondary difmap
_audit_conform_dict_location ftp://ftp.iucr.org/pub/cif_core.dic
_audit_conform_dict_name cif_core.dic
_audit_conform_dict_version 2.2
_audit_creation_date 2002-07-19T18:22:24-00:00
_audit_creation_method 'WinGX routine CIF_UPDATE'
_cell_angle_alpha 90
_cell_angle_beta 90
_cell_angle_gamma 90
_cell_formula_units_Z 4
_cell_length_a 10.7200(3)
_cell_length_b 13.5827(4)
_cell_length_c 19.0756(8)
_cell_measurement_reflns_used 10071
_cell_measurement_temperature 150(2)
_cell_measurement_theta_max 27.878
_cell_measurement_theta_min 1.018
_cell_measurement_wavelength 0.71073
_cell_volume 2777.53(16)
_computing_cell_refinement 'HKL Scalepack (Otwinowski & Minor 1997)'
_computing_data_collection 'Collect (Nonius BV, 1997-2000)'
_computing_data_reduction 'HKL Denzo and Scalepack (Otwinowski & Minor 1997)'
_computing_molecular_graphics 'Ortep-3 for Windows (Farrugia, 1997)'
_computing_publication_material 'WinGX publication routines (Farrugia, 1999)'
_computing_structure_refinement 'SHELXL-97 (Sheldrick, 1997)'
_computing_structure_solution 'SHELXS-97 (Sheldrick, 1990)'
_diffrn_ambient_temperature 150(2)
_diffrn_detector 'CCD plate'
_diffrn_measured_fraction_theta_full 0.995
_diffrn_measured_fraction_theta_max 0.995
_diffrn_measurement_device '95mm CCD camera on \k-goniostat'
_diffrn_measurement_device_type KappaCCD
_diffrn_measurement_method 'CCD rotation images, thick slices'
_diffrn_orient_matrix_type 'by Nonius Collect from scalepack cell'
_diffrn_orient_matrix_UB_11 -0.28476E-1
_diffrn_orient_matrix_UB_12 0.15937E-1
_diffrn_orient_matrix_UB_13 0.486139E-1
_diffrn_orient_matrix_UB_21 -0.884802E-1
_diffrn_orient_matrix_UB_22 -0.114535E-1
_diffrn_orient_matrix_UB_23 -0.144644E-1
_diffrn_orient_matrix_UB_31 0.78861E-2
_diffrn_orient_matrix_UB_32 -0.70959E-1
_diffrn_orient_matrix_UB_33 0.132531E-1
_diffrn_radiation_monochromator graphite
_diffrn_radiation_probe x-ray
_diffrn_radiation_type MoK\a
_diffrn_radiation_wavelength 0.71073
_diffrn_reflns_av_R_equivalents 0.0691
_diffrn_reflns_av_unetI/netI 0.1197
_diffrn_reflns_limit_h_max 11
_diffrn_reflns_limit_h_min -13
_diffrn_reflns_limit_k_max 17
_diffrn_reflns_limit_k_min -13
_diffrn_reflns_limit_l_max 20
_diffrn_reflns_limit_l_min -24
_diffrn_reflns_number 15122
_diffrn_reflns_reduction_process
;
Scaled and merged with SORTAV
R.H. Blessing, (1987) Cryst. Rev. 1, 3-58
R.H. Blessing, (1989) J. Appl. Cryst. 22, 396-397
;
_diffrn_reflns_theta_full 27.48
_diffrn_reflns_theta_max 27.48
_diffrn_reflns_theta_min 2.18
_diffrn_source 'Enraf Nonius FR590'
_exptl_absorpt_coefficient_mu 0.378
_exptl_absorpt_correction_T_max 0.9115
_exptl_absorpt_correction_T_min 0.8636
_exptl_absorpt_correction_type multi-scan
_exptl_absorpt_process_details
;
R.H. Blessing, Acta Cryst. (1995), A51, 33-38
;
_exptl_crystal_colour Orange
_exptl_crystal_density_diffrn 1.219
_exptl_crystal_density_method 'not measured'
_exptl_crystal_description prism
_exptl_crystal_F_000 1080
_exptl_crystal_size_max 0.4
_exptl_crystal_size_mid 0.25
_exptl_crystal_size_min 0.25
_refine_diff_density_max 0.265
_refine_diff_density_min -0.25
_refine_diff_density_rms 0.057
_refine_ls_abs_structure_details 'Flack H D (1983), Acta Cryst. A39, 876-881'
_refine_ls_abs_structure_Flack -0.05(6)
_refine_ls_extinction_method none
_refine_ls_goodness_of_fit_ref 0.99
_refine_ls_hydrogen_treatment mixed
_refine_ls_matrix_type full
_refine_ls_number_parameters 433
_refine_ls_number_reflns 6136
_refine_ls_number_restraints 0
_refine_ls_restrained_S_all 0.99
_refine_ls_R_factor_all 0.1142
_refine_ls_R_factor_gt 0.0504
_refine_ls_shift/su_max 0
_refine_ls_shift/su_mean 0
_refine_ls_structure_factor_coef Fsqd
_refine_ls_weighting_details 'calc w=1/[\s^2^(Fo^2^)+(0.0234P)^2^+0.0000P] where P=(Fo^2^+2Fc^2^)/3'
_refine_ls_weighting_scheme calc
_refine_ls_wR_factor_gt 0.0731
_refine_ls_wR_factor_ref 0.0871
_reflns_number_gt 3872
_reflns_number_total 6136
_reflns_threshold_expression >2sigma(I)
_cod_data_source_file b712911d.txt
_cod_data_source_block 5b
_cod_database_code 7003135

loop_
_symmetry_equiv_pos_as_xyz
'x, y, z'
'-x+1/2, -y, z+1/2'
'x+1/2, -y+1/2, -z'
'-x, y+1/2, -z+1/2'

loop_
_atom_site_label
_atom_site_type_symbol
_atom_site_fract_x
_atom_site_fract_y
_atom_site_fract_z
_atom_site_U_iso_or_equiv
_atom_site_adp_type
_atom_site_occupancy
_atom_site_calc_flag
_atom_site_refinement_flags
_atom_site_disorder_assembly
_atom_site_disorder_group
Cl1 Cl 0.15933(7) 0.48160(6) 0.47926(4) 0.0409(2) Uani 1 d . . .
Cl2 Cl 0.47053(7) 0.53819(7) 0.43711(5) 0.0464(2) Uani 1 d . . .
Cl3 Cl 0.22492(8) 0.60912(6) 0.32367(5) 0.0443(2) Uani 1 d . . .
Al1 Al 0.29070(7) 0.50873(6) 0.39887(5) 0.0283(2) Uani 1 d . . .
N1 N 0.30716(19) 0.38321(17) 0.34853(12) 0.0234(6) Uani 1 d . . .
N4 N 0.1126(2) 0.21399(19) 0.25854(14) 0.0303(6) Uani 1 d . . .
C2 C 0.2123(3) 0.3414(2) 0.32003(16) 0.0248(7) Uani 1 d . . .
C3 C 0.2140(3) 0.2482(2) 0.28119(16) 0.0263(7) Uani 1 d . . .
C10 C 0.4306(2) 0.3357(2) 0.34119(15) 0.0236(7) Uani 1 d . . .
C11 C 0.5005(3) 0.3545(3) 0.28182(17) 0.0355(8) Uani 1 d . . .
C12 C 0.6156(3) 0.3062(3) 0.2772(2) 0.0386(9) Uani 1 d . . .
C13 C 0.6573(3) 0.2453(2) 0.32977(19) 0.0372(9) Uani 1 d . . .
C14 C 0.5871(3) 0.2318(2) 0.3892(2) 0.0332(8) Uani 1 d . . .
C15 C 0.4710(2) 0.2778(2) 0.39700(16) 0.0286(7) Uani 1 d . . .
C16 C 0.3944(3) 0.2622(2) 0.46327(18) 0.0337(8) Uani 1 d . . .
C17 C 0.4711(4) 0.2772(3) 0.5293(2) 0.0410(9) Uani 1 d . . .
C18 C 0.3333(4) 0.1612(3) 0.4632(2) 0.0447(10) Uani 1 d . . .
C19 C 0.4617(3) 0.4269(3) 0.2250(2) 0.0587(13) Uani 1 d . . .
C20 C 0.4745(6) 0.3823(6) 0.1517(3) 0.093(2) Uani 1 d . . .
C21 C 0.5386(4) 0.5219(4) 0.2320(3) 0.0673(13) Uani 1 d . . .
C40 C 0.1178(2) 0.1214(2) 0.22180(17) 0.0272(7) Uani 1 d . . .
C41 C 0.1428(2) 0.1209(2) 0.14912(17) 0.0303(7) Uani 1 d . . .
C42 C 0.1453(3) 0.0297(3) 0.11620(18) 0.0352(8) Uani 1 d . . .
C43 C 0.1240(3) -0.0558(3) 0.1522(2) 0.0360(9) Uani 1 d . . .
C44 C 0.0946(3) -0.0532(2) 0.22269(19) 0.0307(8) Uani 1 d . . .
C45 C 0.0906(2) 0.0352(2) 0.25895(16) 0.0285(7) Uani 1 d . . .
C46 C 0.0558(3) 0.0353(3) 0.33593(17) 0.0336(8) Uani 1 d . . .
C47 C 0.1434(3) -0.0281(3) 0.3802(2) 0.0452(9) Uani 1 d . . .
C48 C -0.0799(3) 0.0028(3) 0.3460(2) 0.0453(10) Uani 1 d . . .
C49 C 0.1549(3) 0.2150(2) 0.10688(19) 0.0360(8) Uani 1 d . . .
C50 C 0.2554(5) 0.2095(4) 0.0498(3) 0.0758(16) Uani 1 d . . .
C51 C 0.0310(4) 0.2394(4) 0.0736(3) 0.0664(14) Uani 1 d . . .
H2 H 0.136(2) 0.375(2) 0.3260(14) 0.031(8) Uiso 1 d . . .
H3 H 0.293(2) 0.211(2) 0.2751(14) 0.023(7) Uiso 1 d . . .
H12 H 0.661(2) 0.312(2) 0.2365(18) 0.038(9) Uiso 1 d . . .
H13 H 0.734(3) 0.213(2) 0.3235(18) 0.051(10) Uiso 1 d . . .
H14 H 0.610(2) 0.190(2) 0.4244(17) 0.035(10) Uiso 1 d . . .
H16 H 0.329(2) 0.315(2) 0.4630(16) 0.043(9) Uiso 1 d . . .
H17A H 0.406(3) 0.279(2) 0.5691(18) 0.044(9) Uiso 1 d . . .
H17B H 0.509(3) 0.337(3) 0.5280(18) 0.054(11) Uiso 1 d . . .
H17C H 0.538(3) 0.223(3) 0.5328(18) 0.057(11) Uiso 1 d . . .
H18A H 0.401(3) 0.105(2) 0.4645(15) 0.038(9) Uiso 1 d . . .
H18B H 0.282(3) 0.152(3) 0.500(2) 0.063(12) Uiso 1 d . . .
H18C H 0.274(3) 0.151(3) 0.422(2) 0.071(12) Uiso 1 d . . .
H19 H 0.373(3) 0.444(3) 0.2308(19) 0.065(11) Uiso 1 d . . .
H20A H 0.573(4) 0.372(3) 0.136(2) 0.094(14) Uiso 1 d . . .
H20B H 0.445(4) 0.431(4) 0.118(3) 0.113(19) Uiso 1 d . . .
H20C H 0.423(4) 0.326(3) 0.147(2) 0.092(18) Uiso 1 d . . .
H21A H 0.510(3) 0.566(3) 0.194(2) 0.058(11) Uiso 1 d . . .
H21B H 0.631(3) 0.505(3) 0.2277(18) 0.063(11) Uiso 1 d . . .
H21C H 0.532(4) 0.548(4) 0.277(3) 0.096(18) Uiso 1 d . . .
H42 H 0.167(2) 0.031(2) 0.0656(16) 0.031(8) Uiso 1 d . . .
H43 H 0.133(3) -0.114(2) 0.1290(17) 0.043(10) Uiso 1 d . . .
H44 H 0.083(2) -0.111(2) 0.2469(15) 0.018(8) Uiso 1 d . . .
H46 H 0.066(2) 0.100(2) 0.3500(15) 0.035(9) Uiso 1 d . . .
H47A H 0.118(2) -0.027(2) 0.4302(18) 0.046(9) Uiso 1 d . . .
H47B H 0.132(2) -0.094(2) 0.3656(15) 0.027(9) Uiso 1 d . . .
H47C H 0.237(3) -0.008(2) 0.3734(15) 0.043(8) Uiso 1 d . . .
H48A H -0.103(2) 0.005(2) 0.3970(16) 0.031(8) Uiso 1 d . . .
H48B H -0.136(3) 0.045(3) 0.3215(18) 0.052(10) Uiso 1 d . . .
H48C H -0.091(3) -0.075(3) 0.3270(18) 0.055(10) Uiso 1 d . . .
H49 H 0.186(2) 0.266(2) 0.1362(15) 0.030(9) Uiso 1 d . . .
H50B H 0.227(6) 0.154(5) 0.009(4) 0.20(3) Uiso 1 d . . .
H50A H 0.334(4) 0.181(3) 0.070(2) 0.091(15) Uiso 1 d . . .
H50C H 0.272(3) 0.272(3) 0.029(2) 0.075(13) Uiso 1 d . . .
H51A H 0.033(4) 0.300(3) 0.053(2) 0.078(14) Uiso 1 d . . .
H51B H 0.017(3) 0.190(3) 0.044(2) 0.060(15) Uiso 1 d . . .
H51C H -0.046(5) 0.237(4) 0.113(3) 0.130(19) Uiso 1 d . . .

loop_
_atom_site_aniso_label
_atom_site_aniso_U_11
_atom_site_aniso_U_22
_atom_site_aniso_U_33
_atom_site_aniso_U_23
_atom_site_aniso_U_13
_atom_site_aniso_U_12
Cl1 0.0518(4) 0.0345(5) 0.0363(5) 0.0002(4) 0.0140(4) -0.0008(4)
Cl2 0.0420(4) 0.0441(5) 0.0530(6) -0.0111(5) -0.0122(4) -0.0098(4)
Cl3 0.0559(5) 0.0359(5) 0.0413(6) 0.0097(4) 0.0015(4) 0.0057(4)
Al1 0.0319(4) 0.0246(5) 0.0284(5) -0.0010(4) -0.0009(4) -0.0034(4)
N1 0.0240(12) 0.0264(14) 0.0199(14) 0.0018(12) -0.0009(11) -0.0001(10)
N4 0.0274(12) 0.0279(15) 0.0356(17) -0.0040(14) 0.0009(12) -0.0019(11)
C2 0.0253(15) 0.0240(16) 0.0252(18) 0.0057(15) 0.0005(15) 0.0008(14)
C3 0.0255(15) 0.0252(17) 0.0284(19) -0.0003(14) -0.0020(15) 0.0034(14)
C10 0.0232(14) 0.0249(16) 0.0228(18) -0.0018(15) -0.0052(14) -0.0007(12)
C11 0.0313(17) 0.048(2) 0.027(2) 0.0041(17) 0.0016(15) -0.0001(14)
C12 0.0297(17) 0.055(2) 0.030(2) -0.001(2) 0.0030(17) -0.0024(15)
C13 0.0310(17) 0.038(2) 0.042(2) -0.0073(18) -0.0054(18) 0.0047(16)
C14 0.0375(18) 0.026(2) 0.036(2) 0.0000(18) -0.0044(18) 0.0040(14)
C15 0.0332(15) 0.0219(17) 0.031(2) -0.0021(16) -0.0036(16) -0.0003(13)
C16 0.0377(17) 0.031(2) 0.032(2) 0.0074(17) 0.0028(16) 0.0055(16)
C17 0.055(2) 0.041(2) 0.027(2) -0.0010(19) -0.004(2) -0.007(2)
C18 0.042(2) 0.051(2) 0.041(3) 0.006(2) -0.005(2) -0.011(2)
C19 0.0339(19) 0.100(4) 0.042(3) 0.031(2) 0.0066(19) 0.011(2)
C20 0.079(3) 0.166(6) 0.035(3) 0.029(4) -0.012(3) -0.025(4)
C21 0.070(3) 0.068(3) 0.064(3) 0.037(3) 0.023(3) 0.018(3)
C40 0.0236(14) 0.0237(18) 0.034(2) -0.0031(17) -0.0033(14) -0.0002(12)
C41 0.0321(16) 0.0260(19) 0.033(2) -0.0018(17) 0.0044(15) -0.0008(14)
C42 0.0464(18) 0.032(2) 0.028(2) -0.0051(18) -0.0019(16) 0.0037(15)
C43 0.0421(19) 0.025(2) 0.041(3) -0.0061(19) -0.0067(17) 0.0029(14)
C44 0.0330(16) 0.025(2) 0.034(2) 0.0034(18) -0.0052(16) -0.0007(14)
C45 0.0279(14) 0.0261(18) 0.032(2) -0.0033(17) -0.0046(14) -0.0005(13)
C46 0.0418(17) 0.0270(19) 0.032(2) -0.0004(17) 0.0030(15) -0.0031(15)
C47 0.049(2) 0.053(3) 0.034(2) 0.005(2) -0.0008(18) 0.002(2)
C48 0.0380(18) 0.056(3) 0.042(2) 0.010(2) 0.0082(19) 0.0018(18)
C49 0.0440(18) 0.0274(19) 0.037(2) 0.0011(18) 0.0014(18) -0.0014(15)
C50 0.071(3) 0.055(3) 0.101(4) 0.034(3) 0.050(3) 0.014(2)
C51 0.060(3) 0.046(3) 0.093(4) 0.032(3) -0.008(3) -0.002(2)

loop_
_atom_type_symbol
_atom_type_description
_atom_type_scat_dispersion_real
_atom_type_scat_dispersion_imag
_atom_type_scat_source
C C 0.0033 0.0016 'International Tables Vol C Tables 4.2.6.8 and 6.1.1.4'
H H 0 0 'International Tables Vol C Tables 4.2.6.8 and 6.1.1.4'
N N 0.0061 0.0033 'International Tables Vol C Tables 4.2.6.8 and 6.1.1.4'
Al Al 0.0645 0.0514 'International Tables Vol C Tables 4.2.6.8 and 6.1.1.4'
Cl Cl 0.1484 0.1585 'International Tables Vol C Tables 4.2.6.8 and 6.1.1.4'

loop_
_geom_angle_atom_site_label_1
_geom_angle_atom_site_label_2
_geom_angle_atom_site_label_3
_geom_angle
_geom_angle_site_symmetry_1
_geom_angle_site_symmetry_3
_geom_angle_publ_flag
N1 Al1 Cl2 104.64(8) . . ?
N1 Al1 Cl3 105.05(8) . . ?
Cl2 Al1 Cl3 114.94(5) . . ?
N1 Al1 Cl1 105.26(8) . . ?
Cl2 Al1 Cl1 113.13(5) . . ?
Cl3 Al1 Cl1 112.63(5) . . ?
C2 N1 C10 118.4(2) . . ?
C2 N1 Al1 121.24(19) . . ?
C10 N1 Al1 120.36(17) . . ?
C3 N4 C40 117.1(2) . . ?
N1 C2 C3 125.7(3) . . ?
N4 C3 C2 118.7(3) . . ?
C11 C10 C15 124.2(3) . . ?
C11 C10 N1 118.8(3) . . ?
C15 C10 N1 116.9(2) . . ?
C10 C11 C12 116.3(3) . . ?
C10 C11 C19 123.7(3) . . ?
C12 C11 C19 120.0(3) . . ?
C13 C12 C11 121.6(3) . . ?
C14 C13 C12 120.3(3) . . ?
C13 C14 C15 121.0(3) . . ?
C10 C15 C14 116.6(3) . . ?
C10 C15 C16 123.0(2) . . ?
C14 C15 C16 120.4(3) . . ?
C17 C16 C18 110.8(3) . . ?
C17 C16 C15 112.2(3) . . ?
C18 C16 C15 110.9(3) . . ?
C11 C19 C20 111.8(4) . . ?
C11 C19 C21 109.5(3) . . ?
C20 C19 C21 111.3(4) . . ?
C45 C40 C41 122.2(3) . . ?
C45 C40 N4 118.4(3) . . ?
C41 C40 N4 119.3(3) . . ?
C42 C41 C40 116.8(3) . . ?
C42 C41 C49 120.7(3) . . ?
C40 C41 C49 122.3(3) . . ?
C43 C42 C41 121.8(3) . . ?
C42 C43 C44 120.3(3) . . ?
C43 C44 C45 121.0(3) . . ?
C44 C45 C40 117.7(3) . . ?
C44 C45 C46 119.5(3) . . ?
C40 C45 C46 122.8(3) . . ?
C45 C46 C47 112.5(3) . . ?
C45 C46 C48 110.8(3) . . ?
C47 C46 C48 110.6(3) . . ?
C51 C49 C41 109.4(3) . . ?
C51 C49 C50 109.3(4) . . ?
C41 C49 C50 113.3(3) . . ?

loop_
_geom_bond_atom_site_label_1
_geom_bond_atom_site_label_2
_geom_bond_distance
_geom_bond_site_symmetry_2
_geom_bond_publ_flag
Cl1 Al1 2.1144(11) . ?
Cl2 Al1 2.0996(10) . ?
Cl3 Al1 2.1010(12) . ?
Al1 N1 1.965(2) . ?
N1 C2 1.285(3) . ?
N1 C10 1.479(3) . ?
N4 C3 1.259(3) . ?
N4 C40 1.441(4) . ?
C2 C3 1.467(4) . ?
C10 C11 1.382(4) . ?
C10 C15 1.393(4) . ?
C11 C12 1.400(4) . ?
C11 C19 1.521(5) . ?
C12 C13 1.374(5) . ?
C13 C14 1.374(5) . ?
C14 C15 1.400(4) . ?
C15 C16 1.523(4) . ?
C16 C17 1.518(5) . ?
C16 C18 1.520(5) . ?
C19 C20 1.531(7) . ?
C19 C21 1.537(6) . ?
C40 C45 1.399(4) . ?
C40 C41 1.412(4) . ?
C41 C42 1.389(4) . ?
C41 C49 1.517(4) . ?
C42 C43 1.368(5) . ?
C43 C44 1.381(5) . ?
C44 C45 1.386(4) . ?
C45 C46 1.515(4) . ?
C46 C47 1.528(5) . ?
C46 C48 1.532(4) . ?
C49 C51 1.509(5) . ?
C49 C50 1.534(5) . ?

loop_
_geom_torsion_atom_site_label_1
_geom_torsion_atom_site_label_2
_geom_torsion_atom_site_label_3
_geom_torsion_atom_site_label_4
_geom_torsion
_geom_torsion_site_symmetry_1
_geom_torsion_site_symmetry_2
_geom_torsion_site_symmetry_3
_geom_torsion_site_symmetry_4
_geom_torsion_publ_flag
Cl2 Al1 N1 C2 177.7(2) . . . . ?
Cl3 Al1 N1 C2 -60.8(2) . . . . ?
Cl1 Al1 N1 C2 58.3(2) . . . . ?
Cl2 Al1 N1 C10 -3.7(2) . . . . ?
Cl3 Al1 N1 C10 117.7(2) . . . . ?
Cl1 Al1 N1 C10 -123.17(19) . . . . ?
C10 N1 C2 C3 1.2(4) . . . . ?
Al1 N1 C2 C3 179.8(2) . . . . ?
C40 N4 C3 C2 -178.9(3) . . . . ?
N1 C2 C3 N4 177.1(3) . . . . ?
C2 N1 C10 C11 85.1(3) . . . . ?
Al1 N1 C10 C11 -93.5(3) . . . . ?
C2 N1 C10 C15 -97.7(3) . . . . ?
Al1 N1 C10 C15 83.7(3) . . . . ?
C15 C10 C11 C12 4.1(5) . . . . ?
N1 C10 C11 C12 -179.0(3) . . . . ?
C15 C10 C11 C19 -172.8(3) . . . . ?
N1 C10 C11 C19 4.1(5) . . . . ?
C10 C11 C12 C13 -1.4(5) . . . . ?
C19 C11 C12 C13 175.6(3) . . . . ?
C11 C12 C13 C14 -1.2(5) . . . . ?
C12 C13 C14 C15 1.3(5) . . . . ?
C11 C10 C15 C14 -4.0(4) . . . . ?
N1 C10 C15 C14 179.0(2) . . . . ?
C11 C10 C15 C16 177.1(3) . . . . ?
N1 C10 C15 C16 0.1(4) . . . . ?
C13 C14 C15 C10 1.1(4) . . . . ?
C13 C14 C15 C16 -179.9(3) . . . . ?
C10 C15 C16 C17 -132.2(3) . . . . ?
C14 C15 C16 C17 48.9(4) . . . . ?
C10 C15 C16 C18 103.3(4) . . . . ?
C14 C15 C16 C18 -75.6(4) . . . . ?
C10 C11 C19 C20 -132.2(4) . . . . ?
C12 C11 C19 C20 50.9(5) . . . . ?
C10 C11 C19 C21 104.0(4) . . . . ?
C12 C11 C19 C21 -72.8(5) . . . . ?
C3 N4 C40 C45 97.2(3) . . . . ?
C3 N4 C40 C41 -86.4(3) . . . . ?
C45 C40 C41 C42 -3.1(4) . . . . ?
N4 C40 C41 C42 -179.2(2) . . . . ?
C45 C40 C41 C49 171.5(2) . . . . ?
N4 C40 C41 C49 -4.7(4) . . . . ?
C40 C41 C42 C43 0.3(4) . . . . ?
C49 C41 C42 C43 -174.4(3) . . . . ?
C41 C42 C43 C44 2.4(5) . . . . ?
C42 C43 C44 C45 -2.4(5) . . . . ?
C43 C44 C45 C40 -0.3(4) . . . . ?
C43 C44 C45 C46 178.9(3) . . . . ?
C41 C40 C45 C44 3.1(4) . . . . ?
N4 C40 C45 C44 179.3(2) . . . . ?
C41 C40 C45 C46 -176.1(3) . . . . ?
N4 C40 C45 C46 0.1(4) . . . . ?
C44 C45 C46 C47 58.5(4) . . . . ?
C40 C45 C46 C47 -122.3(3) . . . . ?
C44 C45 C46 C48 -65.9(4) . . . . ?
C40 C45 C46 C48 113.3(3) . . . . ?
C42 C41 C49 C51 79.5(4) . . . . ?
C40 C41 C49 C51 -94.9(4) . . . . ?
C42 C41 C49 C50 -42.7(5) . . . . ?
C40 C41 C49 C50 142.9(4) . . . . ?
